data_4069092
loop_
_publ_author_name
'Wu, Xiang Hua'
'Jin, Shan'
'Liang, Jin Hua'
'Li, Zi Yong'
'Yu, Guang-ao'
'Liu, Sheng Hua'

_publ_section_title
;
 Synthesis, Characterization, and Substituent Effects of Binuclear
 Ruthenium Vinyl Complexes
 [RuCl(CO)(PMe3)3]2(\m-CH&#xE5FB;CH&#x2212;Ar&#x2212;CH&#xE5FB;CH)
;
_journal_issue 8
_journal_name_full Organometallics
_journal_page_first 2450
_journal_paper_doi 10.1021/om900018y
_journal_volume 28
_journal_year 2009
_chemical_formula_sum 'C30 H61 Cl2 N O4 P6 Ru2'
_chemical_formula_weight 958.66
_chemical_name_systematic
; 
 ? 
;
_space_group_IT_number 14
_symmetry_cell_setting monoclinic
_symmetry_space_group_name_Hall '-P 2yn'
_symmetry_space_group_name_H-M 'P 1 21/n 1'
_atom_sites_solution_hydrogens geom
_atom_sites_solution_primary direct
_atom_sites_solution_secondary difmap
_audit_creation_method SHELXL-97
_cell_angle_alpha 90.00
_cell_angle_beta 111.8140(10)
_cell_angle_gamma 90.00
_cell_formula_units_Z 4
_cell_length_a 9.9338(5)
_cell_length_b 35.9326(17)
_cell_length_c 13.3665(12)
_cell_measurement_reflns_used 6056
_cell_measurement_temperature 295(2)
_cell_measurement_theta_max 25.40
_cell_measurement_theta_min 2.28
_cell_volume 4429.5(5)
_computing_cell_refinement 'Bruker SMART'
_computing_data_collection 'Bruker SMART'
_computing_data_reduction 'Bruker SAINT'
_computing_molecular_graphics 'Bruker SHELXTL'
_computing_publication_material 'Bruker SHELXTL'
_computing_structure_refinement 'SHELXL-97 (Sheldrick, 1997)'
_computing_structure_solution 'SHELXS-97 (Sheldrick, 1990)'
_diffrn_ambient_temperature 295(2)
_diffrn_measured_fraction_theta_full 0.997
_diffrn_measured_fraction_theta_max 0.997
_diffrn_measurement_device_type 'CCD area detector'
_diffrn_measurement_method 'phi and omega scans'
_diffrn_radiation_monochromator graphite
_diffrn_radiation_source 'fine-focus sealed tube'
_diffrn_radiation_type MoK\a
_diffrn_radiation_wavelength 0.71073
_diffrn_reflns_av_R_equivalents 0.0817
_diffrn_reflns_av_sigmaI/netI 0.0558
_diffrn_reflns_limit_h_max 12
_diffrn_reflns_limit_h_min -11
_diffrn_reflns_limit_k_max 45
_diffrn_reflns_limit_k_min -43
_diffrn_reflns_limit_l_max 17
_diffrn_reflns_limit_l_min -17
_diffrn_reflns_number 49729
_diffrn_reflns_theta_full 27.00
_diffrn_reflns_theta_max 27.00
_diffrn_reflns_theta_min 1.74
_exptl_absorpt_coefficient_mu 1.050
_exptl_absorpt_correction_T_max 0.8175
_exptl_absorpt_correction_T_min 0.7435
_exptl_absorpt_correction_type none
_exptl_crystal_colour colorless
_exptl_crystal_density_diffrn 1.438
_exptl_crystal_density_method 'not measured'
_exptl_crystal_description block
_exptl_crystal_F_000 1968
_exptl_crystal_size_max 0.30
_exptl_crystal_size_mid 0.20
_exptl_crystal_size_min 0.20
_refine_diff_density_max 0.952
_refine_diff_density_min -0.672
_refine_diff_density_rms 0.117
_refine_ls_extinction_method none
_refine_ls_goodness_of_fit_ref 1.030
_refine_ls_hydrogen_treatment constr
_refine_ls_matrix_type full
_refine_ls_number_parameters 424
_refine_ls_number_reflns 9638
_refine_ls_number_restraints 0
_refine_ls_restrained_S_all 1.030
_refine_ls_R_factor_all 0.0754
_refine_ls_R_factor_gt 0.0556
_refine_ls_shift/su_max 0.001
_refine_ls_shift/su_mean 0.000
_refine_ls_structure_factor_coef Fsqd
_refine_ls_weighting_details 'calc w=1/[\s^2^(Fo^2^)+(0.0711P)^2^+2.0601P] where P=(Fo^2^+2Fc^2^)/3'
_refine_ls_weighting_scheme calc
_refine_ls_wR_factor_gt 0.1277
_refine_ls_wR_factor_ref 0.1382
_reflns_number_gt 7398
_reflns_number_total 9638
_reflns_threshold_expression >2sigma(I)
_cod_data_source_file om900018y_si_001.cif
_cod_data_source_block t
_cod_depositor_comments
;
The following automatic conversions were performed:

'_symmetry_cell_setting' value 'Monoclinic' changed to 'monoclinic'
according to /home/saulius/struct/CIF-dictionaries/cif_core.dic
dictionary named 'cif_core.dic' version 2.4.2 from 2011-04-26.

Automatic conversion script
Id: cif_fix_values 1715 2011-07-08 13:25:40Z adriana 
;
_cod_original_sg_symbol_H-M P2(1)/n
_cod_database_code 4069092

loop_
_symmetry_equiv_pos_as_xyz
'x, y, z'
'-x+1/2, y+1/2, -z+1/2'
'-x, -y, -z'
'x-1/2, -y-1/2, z-1/2'

loop_
_atom_site_label
_atom_site_type_symbol
_atom_site_fract_x
_atom_site_fract_y
_atom_site_fract_z
_atom_site_U_iso_or_equiv
_atom_site_adp_type
_atom_site_occupancy
_atom_site_symmetry_multiplicity
_atom_site_calc_flag
_atom_site_refinement_flags
Ru1 Ru -0.34669(4) 0.310032(10) 0.66352(3) 0.04274(12) Uani 1 1 d .
Ru2 Ru 0.38851(4) 0.057841(9) 0.71537(3) 0.03870(11) Uani 1 1 d .
C9 C -0.2675(5) 0.23290(12) 0.5869(4) 0.0465(10) Uani 1 1 d .
H9 H -0.3497 0.2355 0.5245 0.056 Uiso 1 1 calc R
C4 C -0.1753(5) 0.20018(12) 0.5943(3) 0.0429(10) Uani 1 1 d .
C3 C -0.2175(5) 0.17201(12) 0.5178(3) 0.0411(9) Uani 1 1 d .
H3 H -0.3057 0.1739 0.4602 0.049 Uiso 1 1 calc R
C2 C -0.1309(5) 0.14142(12) 0.5259(3) 0.0400(9) Uani 1 1 d .
C1 C 0.0056(5) 0.13645(12) 0.6055(3) 0.0457(10) Uani 1 1 d .
C6 C 0.0486(5) 0.16615(14) 0.6794(4) 0.0604(14) Uani 1 1 d .
H6 H 0.1407 0.1655 0.7332 0.072 Uiso 1 1 calc R
C5 C -0.0380(6) 0.19565(14) 0.6757(4) 0.0610(14) Uani 1 1 d .
H5 H -0.0051 0.2136 0.7294 0.073 Uiso 1 1 calc R
C11 C -0.3795(7) 0.23677(17) 0.8282(5) 0.0817(18) Uani 1 1 d .
H11A H -0.4352 0.2259 0.8660 0.122 Uiso 1 1 calc R
H11B H -0.2886 0.2455 0.8792 0.122 Uiso 1 1 calc R
H11C H -0.3620 0.2184 0.7823 0.122 Uiso 1 1 calc R
C12 C -0.6447(6) 0.25386(18) 0.6573(6) 0.089(2) Uani 1 1 d .
H12A H -0.6212 0.2348 0.6162 0.133 Uiso 1 1 calc R
H12B H -0.7056 0.2722 0.6093 0.133 Uiso 1 1 calc R
H12C H -0.6949 0.2430 0.6992 0.133 Uiso 1 1 calc R
C13 C -0.5343(9) 0.2991(2) 0.8469(6) 0.107(3) Uani 1 1 d .
H13A H -0.5955 0.3199 0.8142 0.161 Uiso 1 1 calc R
H13B H -0.4496 0.3077 0.9050 0.161 Uiso 1 1 calc R
H13C H -0.5864 0.2819 0.8741 0.161 Uiso 1 1 calc R
C14 C -0.6669(6) 0.36436(18) 0.6211(6) 0.089(2) Uani 1 1 d .
H14A H -0.7087 0.3888 0.6071 0.134 Uiso 1 1 calc R
H14B H -0.6877 0.3532 0.6789 0.134 Uiso 1 1 calc R
H14C H -0.7073 0.3494 0.5574 0.134 Uiso 1 1 calc R
C15 C -0.4155(8) 0.3962(2) 0.7803(6) 0.118(3) Uani 1 1 d .
H15A H -0.3154 0.4030 0.8007 0.177 Uiso 1 1 calc R
H15B H -0.4279 0.3823 0.8375 0.177 Uiso 1 1 calc R
H15C H -0.4740 0.4183 0.7666 0.177 Uiso 1 1 calc R
C16 C -0.4758(8) 0.40135(19) 0.5565(7) 0.113(3) Uani 1 1 d .
H16A H -0.5009 0.3890 0.4883 0.170 Uiso 1 1 calc R
H16B H -0.3822 0.4128 0.5755 0.170 Uiso 1 1 calc R
H16C H -0.5469 0.4201 0.5515 0.170 Uiso 1 1 calc R
C19 C -0.0917(7) 0.38039(17) 0.6545(6) 0.095(2) Uani 1 1 d .
H19A H -0.0099 0.3849 0.6345 0.143 Uiso 1 1 calc R
H19B H -0.0619 0.3818 0.7315 0.143 Uiso 1 1 calc R
H19C H -0.1651 0.3988 0.6218 0.143 Uiso 1 1 calc R
C17 C 0.0048(7) 0.30824(19) 0.6568(7) 0.101(2) Uani 1 1 d .
H17A H -0.0060 0.2861 0.6144 0.151 Uiso 1 1 calc R
H17B H 0.0286 0.3016 0.7310 0.151 Uiso 1 1 calc R
H17C H 0.0809 0.3233 0.6504 0.151 Uiso 1 1 calc R
C18 C -0.2088(8) 0.3369(2) 0.4657(5) 0.118(3) Uani 1 1 d .
H18A H -0.2867 0.3543 0.4346 0.177 Uiso 1 1 calc R
H18B H -0.2381 0.3128 0.4343 0.177 Uiso 1 1 calc R
H18C H -0.1253 0.3451 0.4519 0.177 Uiso 1 1 calc R
C7 C 0.1064(5) 0.10572(12) 0.6105(4) 0.0485(11) Uani 1 1 d .
H7 H 0.0854 0.0911 0.5491 0.058 Uiso 1 1 calc R
C21 C 0.4308(10) 0.15302(18) 0.6653(9) 0.146(4) Uani 1 1 d .
H21A H 0.4455 0.1614 0.7367 0.219 Uiso 1 1 calc R
H21B H 0.3288 0.1514 0.6236 0.219 Uiso 1 1 calc R
H21C H 0.4747 0.1703 0.6318 0.219 Uiso 1 1 calc R
C22 C 0.5156(8) 0.1059(2) 0.5356(5) 0.100(2) Uani 1 1 d .
H22A H 0.5387 0.1301 0.5161 0.150 Uiso 1 1 calc R
H22B H 0.4221 0.0983 0.4856 0.150 Uiso 1 1 calc R
H22C H 0.5875 0.0883 0.5336 0.150 Uiso 1 1 calc R
C23 C 0.6993(7) 0.1166(2) 0.7563(6) 0.115(3) Uani 1 1 d .
H23A H 0.7284 0.1401 0.7366 0.172 Uiso 1 1 calc R
H23B H 0.7599 0.0972 0.7466 0.172 Uiso 1 1 calc R
H23C H 0.7088 0.1174 0.8304 0.172 Uiso 1 1 calc R
C24 C 0.5129(7) -0.03045(17) 0.6656(5) 0.0860(19) Uani 1 1 d .
H24A H 0.5931 -0.0473 0.6814 0.129 Uiso 1 1 calc R
H24B H 0.4742 -0.0251 0.5899 0.129 Uiso 1 1 calc R
H24C H 0.4390 -0.0416 0.6859 0.129 Uiso 1 1 calc R
C25 C 0.6771(9) -0.0037(2) 0.8768(5) 0.130(4) Uani 1 1 d .
H25A H 0.6115 -0.0099 0.9119 0.195 Uiso 1 1 calc R
H25B H 0.7422 0.0154 0.9169 0.195 Uiso 1 1 calc R
H25C H 0.7316 -0.0254 0.8733 0.195 Uiso 1 1 calc R
C26 C 0.7247(8) 0.0223(2) 0.6969(8) 0.120(3) Uani 1 1 d .
H26A H 0.7860 0.0412 0.7417 0.180 Uiso 1 1 calc R
H26B H 0.6867 0.0306 0.6234 0.180 Uiso 1 1 calc R
H26C H 0.7800 0.0000 0.7023 0.180 Uiso 1 1 calc R
C27 C 0.0750(6) 0.00262(17) 0.6513(5) 0.0756(16) Uani 1 1 d .
H27A H 0.0125 -0.0112 0.6779 0.113 Uiso 1 1 calc R
H27B H 0.1058 -0.0131 0.6058 0.113 Uiso 1 1 calc R
H27C H 0.0234 0.0236 0.6107 0.113 Uiso 1 1 calc R
C28 C 0.2931(7) -0.02489(16) 0.8375(5) 0.0789(17) Uani 1 1 d .
H28A H 0.2188 -0.0344 0.8604 0.118 Uiso 1 1 calc R
H28B H 0.3795 -0.0203 0.8995 0.118 Uiso 1 1 calc R
H28C H 0.3134 -0.0428 0.7917 0.118 Uiso 1 1 calc R
C29 C 0.1481(6) 0.04152(17) 0.8473(5) 0.0733(16) Uani 1 1 d .
H29A H 0.0852 0.0610 0.8070 0.110 Uiso 1 1 calc R
H29B H 0.2224 0.0519 0.9097 0.110 Uiso 1 1 calc R
H29C H 0.0929 0.0237 0.8697 0.110 Uiso 1 1 calc R
C30 C 0.3044(5) 0.04474(13) 0.5739(4) 0.0496(11) Uani 1 1 d .
C20 C -0.4729(5) 0.30225(14) 0.5260(4) 0.0541(12) Uani 1 1 d .
Cl1 Cl 0.50050(15) 0.07699(4) 0.90632(10) 0.0690(4) Uani 1 1 d .
Cl2 Cl -0.17054(16) 0.32063(5) 0.84818(11) 0.0769(4) Uani 1 1 d .
C10 C -0.2428(5) 0.25904(12) 0.6622(4) 0.0457(10) Uani 1 1 d .
H10 H -0.1655 0.2538 0.7259 0.055 Uiso 1 1 calc R
C8 C 0.2244(5) 0.09717(12) 0.6951(4) 0.0455(10) Uani 1 1 d .
H8 H 0.2365 0.1111 0.7564 0.055 Uiso 1 1 calc R
N3 N -0.1928(4) 0.11213(12) 0.4444(4) 0.0584(11) Uani 1 1 d .
O5 O -0.2598(5) 0.12125(12) 0.3523(3) 0.0862(13) Uani 1 1 d .
O6 O -0.1782(5) 0.07952(11) 0.4732(4) 0.0914(14) Uani 1 1 d .
O7 O -0.5502(4) 0.29779(13) 0.4388(3) 0.0884(13) Uani 1 1 d .
O8 O 0.2513(4) 0.03744(11) 0.4840(3) 0.0714(10) Uani 1 1 d .
P1 P -0.47977(15) 0.27577(4) 0.74628(12) 0.0573(3) Uani 1 1 d .
P2 P -0.47067(15) 0.36773(4) 0.65870(13) 0.0633(4) Uani 1 1 d .
P3 P -0.16454(15) 0.33434(4) 0.60878(12) 0.0614(4) Uani 1 1 d .
P4 P 0.51308(15) 0.10749(4) 0.67215(13) 0.0622(4) Uani 1 1 d .
P5 P 0.57485(14) 0.01281(4) 0.74154(11) 0.0562(3) Uani 1 1 d .
P6 P 0.23132(14) 0.01857(4) 0.76311(10) 0.0489(3) Uani 1 1 d .

loop_
_atom_site_aniso_label
_atom_site_aniso_U_11
_atom_site_aniso_U_22
_atom_site_aniso_U_33
_atom_site_aniso_U_23
_atom_site_aniso_U_13
_atom_site_aniso_U_12
Ru1 0.0370(2) 0.0392(2) 0.0477(2) -0.00680(15) 0.01077(16) 0.00269(14)
Ru2 0.0381(2) 0.0369(2) 0.0406(2) -0.00078(14) 0.01409(15) 0.00456(14)
C9 0.040(2) 0.047(3) 0.051(3) -0.001(2) 0.016(2) 0.007(2)
C4 0.044(2) 0.041(2) 0.044(2) 0.0007(18) 0.017(2) 0.0048(19)
C3 0.040(2) 0.042(2) 0.041(2) 0.0033(18) 0.0156(19) 0.0052(18)
C2 0.043(2) 0.037(2) 0.041(2) -0.0003(17) 0.0172(19) 0.0013(18)
C1 0.050(3) 0.044(3) 0.045(2) 0.0018(19) 0.019(2) 0.010(2)
C6 0.057(3) 0.057(3) 0.050(3) -0.010(2) 0.000(2) 0.017(2)
C5 0.065(3) 0.056(3) 0.054(3) -0.013(2) 0.012(3) 0.014(3)
C11 0.093(5) 0.078(4) 0.079(4) 0.022(3) 0.038(4) 0.017(3)
C12 0.056(4) 0.085(5) 0.118(6) 0.017(4) 0.025(4) -0.003(3)
C13 0.153(7) 0.106(6) 0.096(5) -0.001(4) 0.085(5) 0.024(5)
C14 0.058(4) 0.078(4) 0.128(6) 0.010(4) 0.029(4) 0.021(3)
C15 0.108(6) 0.081(5) 0.140(7) -0.054(5) 0.016(5) 0.016(4)
C16 0.098(5) 0.070(5) 0.175(8) 0.040(5) 0.054(6) 0.016(4)
C19 0.075(4) 0.071(4) 0.138(6) -0.009(4) 0.037(4) -0.022(3)
C17 0.057(4) 0.092(5) 0.161(7) -0.008(5) 0.048(4) 0.001(3)
C18 0.121(6) 0.161(8) 0.086(5) -0.010(5) 0.056(5) -0.056(6)
C7 0.052(3) 0.043(3) 0.051(3) -0.004(2) 0.020(2) 0.011(2)
C21 0.147(8) 0.044(4) 0.287(13) 0.012(6) 0.127(9) -0.006(4)
C22 0.104(5) 0.111(6) 0.086(5) 0.020(4) 0.037(4) -0.031(4)
C23 0.084(5) 0.114(6) 0.117(6) 0.015(5) 0.003(4) -0.045(4)
C24 0.098(5) 0.065(4) 0.099(5) -0.013(3) 0.041(4) 0.019(3)
C25 0.141(7) 0.150(7) 0.067(4) 0.006(4) 0.002(4) 0.095(6)
C26 0.093(5) 0.109(6) 0.194(9) -0.016(6) 0.096(6) 0.007(5)
C27 0.066(4) 0.085(4) 0.078(4) -0.011(3) 0.029(3) -0.027(3)
C28 0.103(5) 0.061(4) 0.087(4) 0.025(3) 0.053(4) 0.011(3)
C29 0.075(4) 0.091(4) 0.069(4) 0.000(3) 0.044(3) 0.004(3)
C30 0.046(3) 0.052(3) 0.056(3) 0.001(2) 0.025(2) 0.001(2)
C20 0.043(3) 0.051(3) 0.064(3) -0.006(2) 0.015(2) -0.005(2)
Cl1 0.0669(8) 0.0761(9) 0.0508(7) -0.0164(6) 0.0068(6) 0.0128(7)
Cl2 0.0711(9) 0.0822(10) 0.0590(8) -0.0237(7) 0.0027(7) 0.0036(7)
C10 0.043(2) 0.040(2) 0.052(3) 0.002(2) 0.015(2) 0.0119(19)
C8 0.049(3) 0.038(2) 0.049(3) -0.0021(19) 0.017(2) 0.014(2)
N3 0.047(2) 0.054(3) 0.070(3) -0.013(2) 0.017(2) 0.003(2)
O5 0.090(3) 0.092(3) 0.057(2) -0.020(2) 0.005(2) 0.006(2)
O6 0.085(3) 0.045(2) 0.121(4) -0.015(2) 0.012(3) 0.001(2)
O7 0.074(3) 0.098(3) 0.067(3) -0.009(2) -0.004(2) -0.010(2)
O8 0.073(2) 0.092(3) 0.047(2) -0.0099(19) 0.0191(19) -0.002(2)
P1 0.0574(8) 0.0526(8) 0.0681(8) 0.0034(6) 0.0305(7) 0.0087(6)
P2 0.0516(8) 0.0441(7) 0.0878(10) -0.0068(7) 0.0184(7) 0.0053(6)
P3 0.0499(8) 0.0611(9) 0.0720(9) -0.0051(7) 0.0214(7) -0.0093(6)
P4 0.0553(8) 0.0482(8) 0.0833(10) 0.0024(7) 0.0259(7) -0.0065(6)
P5 0.0509(7) 0.0580(8) 0.0575(8) -0.0020(6) 0.0177(6) 0.0160(6)
P6 0.0526(7) 0.0507(7) 0.0467(7) 0.0040(5) 0.0221(6) 0.0009(6)

loop_
_atom_type_symbol
_atom_type_description
_atom_type_scat_dispersion_real
_atom_type_scat_dispersion_imag
_atom_type_scat_source
C C 0.0033 0.0016 'International Tables Vol C Tables 4.2.6.8 and 6.1.1.4'
H H 0.0000 0.0000 'International Tables Vol C Tables 4.2.6.8 and 6.1.1.4'
N N 0.0061 0.0033 'International Tables Vol C Tables 4.2.6.8 and 6.1.1.4'
O O 0.0106 0.0060 'International Tables Vol C Tables 4.2.6.8 and 6.1.1.4'
Cl Cl 0.1484 0.1585 'International Tables Vol C Tables 4.2.6.8 and 6.1.1.4'
P P 0.1023 0.0942 'International Tables Vol C Tables 4.2.6.8 and 6.1.1.4'
Ru Ru -1.2594 0.8363 'International Tables Vol C Tables 4.2.6.8 and 6.1.1.4'

loop_
_geom_angle_atom_site_label_1
_geom_angle_atom_site_label_2
_geom_angle_atom_site_label_3
_geom_angle
C20 Ru1 C10 90.8(2)
C20 Ru1 P3 93.64(16)
C10 Ru1 P3 83.38(13)
C20 Ru1 P1 95.60(16)
C10 Ru1 P1 84.94(13)
P3 Ru1 P1 165.18(5)
C20 Ru1 P2 87.23(16)
C10 Ru1 P2 177.99(13)
P3 Ru1 P2 96.72(5)
P1 Ru1 P2 95.28(5)
C20 Ru1 Cl2 178.53(16)
C10 Ru1 Cl2 88.59(13)
P3 Ru1 Cl2 84.98(6)
P1 Ru1 Cl2 85.66(6)
P2 Ru1 Cl2 93.42(5)
C30 Ru2 C8 90.30(19)
C30 Ru2 P6 91.82(15)
C8 Ru2 P6 82.96(13)
C30 Ru2 P4 91.21(15)
C8 Ru2 P4 84.95(13)
P6 Ru2 P4 167.55(5)
C30 Ru2 P5 90.48(15)
C8 Ru2 P5 178.96(13)
P6 Ru2 P5 96.32(5)
P4 Ru2 P5 95.72(5)
C30 Ru2 Cl1 178.77(16)
C8 Ru2 Cl1 88.63(13)
P6 Ru2 Cl1 88.65(5)
P4 Ru2 Cl1 88.09(6)
P5 Ru2 Cl1 90.60(5)
C10 C9 C4 125.3(4)
C10 C9 H9 117.4
C4 C9 H9 117.4
C3 C4 C5 115.3(4)
C3 C4 C9 121.5(4)
C5 C4 C9 123.2(4)
C2 C3 C4 121.1(4)
C2 C3 H3 119.5
C4 C3 H3 119.5
C3 C2 C1 124.6(4)
C3 C2 N3 115.8(4)
C1 C2 N3 119.6(4)
C2 C1 C6 113.3(4)
C2 C1 C7 125.7(4)
C6 C1 C7 120.8(4)
C5 C6 C1 123.0(5)
C5 C6 H6 118.5
C1 C6 H6 118.5
C6 C5 C4 122.7(5)
C6 C5 H5 118.6
C4 C5 H5 118.6
P1 C11 H11A 109.5
P1 C11 H11B 109.5
H11A C11 H11B 109.5
P1 C11 H11C 109.5
H11A C11 H11C 109.5
H11B C11 H11C 109.5
P1 C12 H12A 109.5
P1 C12 H12B 109.5
H12A C12 H12B 109.5
P1 C12 H12C 109.5
H12A C12 H12C 109.5
H12B C12 H12C 109.5
P1 C13 H13A 109.5
P1 C13 H13B 109.5
H13A C13 H13B 109.5
P1 C13 H13C 109.5
H13A C13 H13C 109.5
H13B C13 H13C 109.5
P2 C14 H14A 109.5
P2 C14 H14B 109.5
H14A C14 H14B 109.5
P2 C14 H14C 109.5
H14A C14 H14C 109.5
H14B C14 H14C 109.5
P2 C15 H15A 109.5
P2 C15 H15B 109.5
H15A C15 H15B 109.5
P2 C15 H15C 109.5
H15A C15 H15C 109.5
H15B C15 H15C 109.5
P2 C16 H16A 109.5
P2 C16 H16B 109.5
H16A C16 H16B 109.5
P2 C16 H16C 109.5
H16A C16 H16C 109.5
H16B C16 H16C 109.5
P3 C19 H19A 109.5
P3 C19 H19B 109.5
H19A C19 H19B 109.5
P3 C19 H19C 109.5
H19A C19 H19C 109.5
H19B C19 H19C 109.5
P3 C17 H17A 109.5
P3 C17 H17B 109.5
H17A C17 H17B 109.5
P3 C17 H17C 109.5
H17A C17 H17C 109.5
H17B C17 H17C 109.5
P3 C18 H18A 109.5
P3 C18 H18B 109.5
H18A C18 H18B 109.5
P3 C18 H18C 109.5
H18A C18 H18C 109.5
H18B C18 H18C 109.5
C8 C7 C1 125.5(4)
C8 C7 H7 117.2
C1 C7 H7 117.2
P4 C21 H21A 109.5
P4 C21 H21B 109.5
H21A C21 H21B 109.5
P4 C21 H21C 109.5
H21A C21 H21C 109.5
H21B C21 H21C 109.5
P4 C22 H22A 109.5
P4 C22 H22B 109.5
H22A C22 H22B 109.5
P4 C22 H22C 109.5
H22A C22 H22C 109.5
H22B C22 H22C 109.5
P4 C23 H23A 109.5
P4 C23 H23B 109.5
H23A C23 H23B 109.5
P4 C23 H23C 109.5
H23A C23 H23C 109.5
H23B C23 H23C 109.5
P5 C24 H24A 109.5
P5 C24 H24B 109.5
H24A C24 H24B 109.5
P5 C24 H24C 109.5
H24A C24 H24C 109.5
H24B C24 H24C 109.5
P5 C25 H25A 109.5
P5 C25 H25B 109.5
H25A C25 H25B 109.5
P5 C25 H25C 109.5
H25A C25 H25C 109.5
H25B C25 H25C 109.5
P5 C26 H26A 109.5
P5 C26 H26B 109.5
H26A C26 H26B 109.5
P5 C26 H26C 109.5
H26A C26 H26C 109.5
H26B C26 H26C 109.5
P6 C27 H27A 109.5
P6 C27 H27B 109.5
H27A C27 H27B 109.5
P6 C27 H27C 109.5
H27A C27 H27C 109.5
H27B C27 H27C 109.5
P6 C28 H28A 109.5
P6 C28 H28B 109.5
H28A C28 H28B 109.5
P6 C28 H28C 109.5
H28A C28 H28C 109.5
H28B C28 H28C 109.5
P6 C29 H29A 109.5
P6 C29 H29B 109.5
H29A C29 H29B 109.5
P6 C29 H29C 109.5
H29A C29 H29C 109.5
H29B C29 H29C 109.5
O8 C30 Ru2 178.2(5)
O7 C20 Ru1 178.5(5)
C9 C10 Ru1 131.9(3)
C9 C10 H10 114.1
Ru1 C10 H10 114.1
C7 C8 Ru2 131.6(3)
C7 C8 H8 114.2
Ru2 C8 H8 114.2
O5 N3 O6 122.4(5)
O5 N3 C2 118.7(4)
O6 N3 C2 118.9(4)
C12 P1 C13 103.8(4)
C12 P1 C11 102.6(3)
C13 P1 C11 98.9(3)
C12 P1 Ru1 116.6(2)
C13 P1 Ru1 118.4(3)
C11 P1 Ru1 113.9(2)
C16 P2 C15 102.3(4)
C16 P2 C14 96.2(3)
C15 P2 C14 102.7(3)
C16 P2 Ru1 117.8(3)
C15 P2 Ru1 118.6(2)
C14 P2 Ru1 115.8(2)
C18 P3 C19 102.7(4)
C18 P3 C17 103.3(4)
C19 P3 C17 98.6(3)
C18 P3 Ru1 115.9(2)
C19 P3 Ru1 119.2(2)
C17 P3 Ru1 114.5(2)
C23 P4 C21 101.9(4)
C23 P4 C22 103.6(4)
C21 P4 C22 98.6(4)
C23 P4 Ru2 119.6(2)
C21 P4 Ru2 115.2(3)
C22 P4 Ru2 114.9(2)
C25 P5 C26 99.4(4)
C25 P5 C24 102.9(4)
C26 P5 C24 97.1(3)
C25 P5 Ru2 119.0(2)
C26 P5 Ru2 120.5(3)
C24 P5 Ru2 114.3(2)
C27 P6 C29 102.0(3)
C27 P6 C28 101.0(3)
C29 P6 C28 100.8(3)
C27 P6 Ru2 114.74(19)
C29 P6 Ru2 113.2(2)
C28 P6 Ru2 122.3(2)

loop_
_geom_bond_atom_site_label_1
_geom_bond_atom_site_label_2
_geom_bond_distance
Ru1 C20 1.821(5)
Ru1 C10 2.106(4)
Ru1 P3 2.3573(14)
Ru1 P1 2.3610(14)
Ru1 P2 2.4000(14)
Ru1 Cl2 2.4676(14)
Ru2 C30 1.822(5)
Ru2 C8 2.098(4)
Ru2 P6 2.3615(13)
Ru2 P4 2.3621(14)
Ru2 P5 2.3844(13)
Ru2 Cl1 2.4728(13)
C9 C10 1.331(6)
C9 C4 1.471(6)
C9 H9 0.9300
C4 C3 1.388(6)
C4 C5 1.402(6)
C3 C2 1.375(6)
C3 H3 0.9300
C2 C1 1.389(6)
C2 N3 1.475(6)
C1 C6 1.409(6)
C1 C7 1.475(6)
C6 C5 1.355(6)
C6 H6 0.9300
C5 H5 0.9300
C11 P1 1.828(6)
C11 H11A 0.9600
C11 H11B 0.9600
C11 H11C 0.9600
C12 P1 1.809(6)
C12 H12A 0.9600
C12 H12B 0.9600
C12 H12C 0.9600
C13 P1 1.828(6)
C13 H13A 0.9600
C13 H13B 0.9600
C13 H13C 0.9600
C14 P2 1.827(6)
C14 H14A 0.9600
C14 H14B 0.9600
C14 H14C 0.9600
C15 P2 1.824(6)
C15 H15A 0.9600
C15 H15B 0.9600
C15 H15C 0.9600
C16 P2 1.810(7)
C16 H16A 0.9600
C16 H16B 0.9600
C16 H16C 0.9600
C19 P3 1.818(6)
C19 H19A 0.9600
C19 H19B 0.9600
C19 H19C 0.9600
C17 P3 1.821(6)
C17 H17A 0.9600
C17 H17B 0.9600
C17 H17C 0.9600
C18 P3 1.798(7)
C18 H18A 0.9600
C18 H18B 0.9600
C18 H18C 0.9600
C7 C8 1.327(6)
C7 H7 0.9300
C21 P4 1.816(7)
C21 H21A 0.9600
C21 H21B 0.9600
C21 H21C 0.9600
C22 P4 1.836(7)
C22 H22A 0.9600
C22 H22B 0.9600
C22 H22C 0.9600
C23 P4 1.802(6)
C23 H23A 0.9600
C23 H23B 0.9600
C23 H23C 0.9600
C24 P5 1.833(6)
C24 H24A 0.9600
C24 H24B 0.9600
C24 H24C 0.9600
C25 P5 1.814(6)
C25 H25A 0.9600
C25 H25B 0.9600
C25 H25C 0.9600
C26 P5 1.829(6)
C26 H26A 0.9600
C26 H26B 0.9600
C26 H26C 0.9600
C27 P6 1.802(5)
C27 H27A 0.9600
C27 H27B 0.9600
C27 H27C 0.9600
C28 P6 1.831(5)
C28 H28A 0.9600
C28 H28B 0.9600
C28 H28C 0.9600
C29 P6 1.823(5)
C29 H29A 0.9600
C29 H29B 0.9600
C29 H29C 0.9600
C30 O8 1.149(5)
C20 O7 1.145(6)
C10 H10 0.9300
C8 H8 0.9300
N3 O5 1.207(5)
N3 O6 1.225(5)

loop_
_geom_torsion_atom_site_label_1
_geom_torsion_atom_site_label_2
_geom_torsion_atom_site_label_3
_geom_torsion_atom_site_label_4
_geom_torsion
C10 C9 C4 C3 172.4(4)
C10 C9 C4 C5 -9.9(7)
C5 C4 C3 C2 2.5(6)
C9 C4 C3 C2 -179.6(4)
C4 C3 C2 C1 -3.1(7)
C4 C3 C2 N3 175.5(4)
C3 C2 C1 C6 0.3(7)
N3 C2 C1 C6 -178.2(4)
C3 C2 C1 C7 -173.9(4)
N3 C2 C1 C7 7.6(7)
C2 C1 C6 C5 3.0(8)
C7 C1 C6 C5 177.5(5)
C1 C6 C5 C4 -3.6(9)
C3 C4 C5 C6 0.7(8)
C9 C4 C5 C6 -177.2(5)
C2 C1 C7 C8 -167.2(5)
C6 C1 C7 C8 18.9(7)
C8 Ru2 C30 O8 50(13)
P6 Ru2 C30 O8 133(13)
P4 Ru2 C30 O8 -35(13)
P5 Ru2 C30 O8 -131(13)
Cl1 Ru2 C30 O8 20(19)
C10 Ru1 C20 O7 -93(21)
P3 Ru1 C20 O7 -10(21)
P1 Ru1 C20 O7 -178(100)
P2 Ru1 C20 O7 87(21)
Cl2 Ru1 C20 O7 -29(26)
C4 C9 C10 Ru1 173.5(3)
C20 Ru1 C10 C9 -0.3(5)
P3 Ru1 C10 C9 -93.9(5)
P1 Ru1 C10 C9 95.2(5)
P2 Ru1 C10 C9 -1(4)
Cl2 Ru1 C10 C9 -179.0(5)
C1 C7 C8 Ru2 -174.8(3)
C30 Ru2 C8 C7 2.9(5)
P6 Ru2 C8 C7 -88.9(5)
P4 Ru2 C8 C7 94.0(5)
P5 Ru2 C8 C7 -136(7)
Cl1 Ru2 C8 C7 -177.8(5)
C3 C2 N3 O5 40.7(6)
C1 C2 N3 O5 -140.7(5)
C3 C2 N3 O6 -137.1(5)
C1 C2 N3 O6 41.6(6)
C20 Ru1 P1 C12 1.4(3)
C10 Ru1 P1 C12 -88.8(3)
P3 Ru1 P1 C12 -126.9(3)
P2 Ru1 P1 C12 89.1(3)
Cl2 Ru1 P1 C12 -177.8(3)
C20 Ru1 P1 C13 -123.7(3)
C10 Ru1 P1 C13 146.1(3)
P3 Ru1 P1 C13 108.0(4)
P2 Ru1 P1 C13 -36.0(3)
Cl2 Ru1 P1 C13 57.1(3)
C20 Ru1 P1 C11 120.7(3)
C10 Ru1 P1 C11 30.4(3)
P3 Ru1 P1 C11 -7.6(3)
P2 Ru1 P1 C11 -151.6(2)
Cl2 Ru1 P1 C11 -58.5(2)
C20 Ru1 P2 C16 -59.2(3)
C10 Ru1 P2 C16 -59(4)
P3 Ru1 P2 C16 34.2(3)
P1 Ru1 P2 C16 -154.6(3)
Cl2 Ru1 P2 C16 119.5(3)
C20 Ru1 P2 C15 176.6(4)
C10 Ru1 P2 C15 177(100)
P3 Ru1 P2 C15 -90.1(3)
P1 Ru1 P2 C15 81.2(3)
Cl2 Ru1 P2 C15 -4.7(3)
C20 Ru1 P2 C14 53.8(3)
C10 Ru1 P2 C14 54(4)
P3 Ru1 P2 C14 147.2(3)
P1 Ru1 P2 C14 -41.5(3)
Cl2 Ru1 P2 C14 -127.5(3)
C20 Ru1 P3 C18 0.5(4)
C10 Ru1 P3 C18 90.8(4)
P1 Ru1 P3 C18 129.0(4)
P2 Ru1 P3 C18 -87.1(3)
Cl2 Ru1 P3 C18 180.0(3)
C20 Ru1 P3 C19 124.0(3)
C10 Ru1 P3 C19 -145.7(3)
P1 Ru1 P3 C19 -107.5(3)
P2 Ru1 P3 C19 36.3(3)
Cl2 Ru1 P3 C19 -56.5(3)
C20 Ru1 P3 C17 -119.7(3)
C10 Ru1 P3 C17 -29.3(3)
P1 Ru1 P3 C17 8.8(4)
P2 Ru1 P3 C17 152.7(3)
Cl2 Ru1 P3 C17 59.8(3)
C30 Ru2 P4 C23 -138.7(4)
C8 Ru2 P4 C23 131.1(4)
P6 Ru2 P4 C23 117.2(4)
P5 Ru2 P4 C23 -48.1(4)
Cl1 Ru2 P4 C23 42.4(4)
C30 Ru2 P4 C21 99.4(4)
C8 Ru2 P4 C21 9.2(4)
P6 Ru2 P4 C21 -4.7(5)
P5 Ru2 P4 C21 -170.0(4)
Cl1 Ru2 P4 C21 -79.6(4)
C30 Ru2 P4 C22 -14.4(3)
C8 Ru2 P4 C22 -104.6(3)
P6 Ru2 P4 C22 -118.5(3)
P5 Ru2 P4 C22 76.2(3)
Cl1 Ru2 P4 C22 166.7(3)
C30 Ru2 P5 C25 -159.1(4)
C8 Ru2 P5 C25 -21(7)
P6 Ru2 P5 C25 -67.2(4)
P4 Ru2 P5 C25 109.7(4)
Cl1 Ru2 P5 C25 21.5(4)
C30 Ru2 P5 C26 78.0(4)
C8 Ru2 P5 C26 -144(7)
P6 Ru2 P5 C26 169.9(3)
P4 Ru2 P5 C26 -13.3(3)
Cl1 Ru2 P5 C26 -101.4(3)
C30 Ru2 P5 C24 -37.1(3)
C8 Ru2 P5 C24 101(7)
P6 Ru2 P5 C24 54.8(2)
P4 Ru2 P5 C24 -128.4(2)
Cl1 Ru2 P5 C24 143.5(2)
C30 Ru2 P6 C27 -14.9(3)
C8 Ru2 P6 C27 75.2(3)
P4 Ru2 P6 C27 89.1(3)
P5 Ru2 P6 C27 -105.6(2)
Cl1 Ru2 P6 C27 164.0(2)
C30 Ru2 P6 C29 -131.3(3)
C8 Ru2 P6 C29 -41.3(2)
P4 Ru2 P6 C29 -27.3(3)
P5 Ru2 P6 C29 138.0(2)
Cl1 Ru2 P6 C29 47.5(2)
C30 Ru2 P6 C28 107.8(3)
C8 Ru2 P6 C28 -162.1(3)
P4 Ru2 P6 C28 -148.2(3)
P5 Ru2 P6 C28 17.1(3)
Cl1 Ru2 P6 C28 -73.3(3)
